data_4121792
loop_
_publ_author_name
'Dalle, Kristian E.'
'Gruene, Tim'
'Dechert, Sebastian'
'Demeshko, Serhiy'
'Meyer, Franc'

_publ_section_title
;
 Weakly Coupled Biologically Relevant Cu(II)2(\m-\h(1):\h(1)-O2)
 cis-Peroxo Adduct that Binds Side-On to Additional Metal Ions.
;
_journal_issue 20
_journal_name_full 'Journal of the American Chemical Society'
_journal_page_first 7428
_journal_page_last 7434
_journal_paper_doi 10.1021/ja5025047
_journal_volume 136
_journal_year 2014
_chemical_formula_moiety 'C66 H126 Cu4 F6 N16 Na2 O12 S2 2+, 2(C F3 O3 S -), O'
_chemical_formula_sum 'C68 H126 Cu4 F12 N16 Na2 O19 S4'
_chemical_formula_weight 2128.22
_chemical_name_systematic
;
 ?
;
_space_group_crystal_system triclinic
_space_group_IT_number 2
_space_group_name_Hall '-P 1'
_space_group_name_H-M_alt 'P -1'
_symmetry_space_group_name_Hall '-P 1'
_symmetry_space_group_name_H-M 'P -1'
_atom_sites_solution_hydrogens geom
_audit_creation_method SHELXL-2013
_cell_angle_alpha 72.769(7)
_cell_angle_beta 80.175(7)
_cell_angle_gamma 84.956(7)
_cell_formula_units_Z 1
_cell_length_a 10.9645(10)
_cell_length_b 12.7788(12)
_cell_length_c 17.5450(14)
_cell_measurement_reflns_used 25361
_cell_measurement_temperature 133(2)
_cell_measurement_theta_max 24.640
_cell_measurement_theta_min 1.670
_cell_volume 2311.7(4)
_computing_cell_refinement 'X-AREA (Stoe & Cie, 2002)'
_computing_data_collection 'X-AREA (Stoe & Cie, 2002)'
_computing_data_reduction 'X-AREA (Stoe & Cie, 2002)'
_computing_molecular_graphics 'DIAMOND (Brandenburg, 2012)'
_computing_publication_material 'SHELXL-2013 (Sheldrick, 2013)'
_computing_structure_refinement 'SHELXL-2013 (Sheldrick, 2013)'
_computing_structure_solution 'SHELXS-2013 (Sheldrick, 2013)'
_diffrn_ambient_temperature 133(2)
_diffrn_measured_fraction_theta_full 0.980
_diffrn_measured_fraction_theta_max 0.992
_diffrn_measurement_device_type 'Stoe IPDS II'
_diffrn_measurement_method \w
_diffrn_radiation_type MoK\a
_diffrn_radiation_wavelength 0.71073
_diffrn_reflns_av_R_equivalents 0.1250
_diffrn_reflns_av_unetI/netI 0.1056
_diffrn_reflns_Laue_measured_fraction_full 0.980
_diffrn_reflns_Laue_measured_fraction_max 0.992
_diffrn_reflns_limit_h_max 12
_diffrn_reflns_limit_h_min -12
_diffrn_reflns_limit_k_max 14
_diffrn_reflns_limit_k_min -14
_diffrn_reflns_limit_l_max 20
_diffrn_reflns_limit_l_min -20
_diffrn_reflns_number 25361
_diffrn_reflns_point_group_measured_fraction_full 0.980
_diffrn_reflns_point_group_measured_fraction_max 0.992
_diffrn_reflns_theta_full 24.750
_diffrn_reflns_theta_max 24.640
_diffrn_reflns_theta_min 1.670
_diffrn_source 'fine-focus sealed tube'
_exptl_absorpt_coefficient_mu 1.103
_exptl_absorpt_correction_T_max 0.9058
_exptl_absorpt_correction_T_min 0.8355
_exptl_absorpt_correction_type numerical
_exptl_absorpt_process_details 'X-RED (Stoe & Cie, 2002)'
_exptl_crystal_colour 'dark blue'
_exptl_crystal_density_diffrn 1.529
_exptl_crystal_description block
_exptl_crystal_F_000 1108
_exptl_crystal_size_max 0.200
_exptl_crystal_size_mid 0.190
_exptl_crystal_size_min 0.090
_refine_diff_density_max 0.763
_refine_diff_density_min -0.573
_refine_diff_density_rms 0.090
_refine_ls_extinction_method none
_refine_ls_goodness_of_fit_ref 1.051
_refine_ls_hydrogen_treatment constr
_refine_ls_matrix_type full
_refine_ls_number_parameters 593
_refine_ls_number_reflns 7740
_refine_ls_number_restraints 57
_refine_ls_restrained_S_all 1.049
_refine_ls_R_factor_all 0.1254
_refine_ls_R_factor_gt 0.0773
_refine_ls_shift/su_max 0.000
_refine_ls_shift/su_mean 0.000
_refine_ls_structure_factor_coef Fsqd
_refine_ls_weighting_details 'w=1/[\s^2^(Fo^2^)+(0.0817P)^2^+4.0202P] where P=(Fo^2^+2Fc^2^)/3'
_refine_ls_weighting_scheme calc
_refine_ls_wR_factor_gt 0.1866
_refine_ls_wR_factor_ref 0.2096
_reflns_Friedel_coverage 0.000
_reflns_number_gt 4805
_reflns_number_total 7740
_reflns_threshold_expression 'I > 2\s(I)'
_cod_data_source_file ja5025047_si_002.cif
_cod_data_source_block kd23-2
_cod_depositor_comments 'Adding full bibliography for 4121791--4121792.cif.'
_cod_database_code 4121792
_shelx_space_group_comment
;
The symmetry employed for this shelxl refinement is uniquely defined
by the following loop, which should always be used as a source of
symmetry information in preference to the above space-group names.
They are only intended as comments.
;
_shelx_estimated_absorpt_t_min 0.810
_shelx_estimated_absorpt_t_max 0.907
_shelxl_version_number 2013-4

loop_
_space_group_symop_operation_xyz
'x, y, z'
'-x, -y, -z'

loop_
_atom_site_label
_atom_site_type_symbol
_atom_site_fract_x
_atom_site_fract_y
_atom_site_fract_z
_atom_site_U_iso_or_equiv
_atom_site_adp_type
_atom_site_occupancy
_atom_site_site_symmetry_order
_atom_site_calc_flag
_atom_site_refinement_flags_posn
_atom_site_refinement_flags_adp
_atom_site_refinement_flags_occupancy
_atom_site_disorder_assembly
_atom_site_disorder_group
Cu1 Cu 0.68831(8) 0.52443(7) 0.15441(6) 0.0456(3) Uani 1 1 d . . . . .
Cu2 Cu 0.66464(8) 0.21582(7) 0.24007(5) 0.0442(3) Uani 1 1 d . . . . .
Na1 Na 0.6240(3) 0.4051(2) 0.39516(19) 0.0553(8) Uani 1 1 d . . . . .
N1 N 0.6817(6) 0.4143(5) 0.1013(4) 0.0507(16) Uani 1 1 d . . . . .
N2 N 0.6977(6) 0.3046(5) 0.1312(4) 0.0496(16) Uani 1 1 d . . . . .
N3 N 0.7086(6) 0.6231(6) 0.0312(4) 0.0566(18) Uani 1 1 d . . . . .
N4 N 0.8398(5) 0.6206(5) 0.1619(4) 0.0510(16) Uani 1 1 d . . . . .
N5 N 0.5708(6) 0.6633(5) 0.1738(4) 0.0540(17) Uani 1 1 d . . . . .
N6 N 0.6860(6) 0.0920(5) 0.1791(4) 0.0487(16) Uani 1 1 d . . . . .
N7 N 0.7602(5) 0.0921(5) 0.3253(4) 0.0445(15) Uani 1 1 d . . . . .
N8 N 0.4978(5) 0.1289(5) 0.3055(4) 0.0439(15) Uani 1 1 d . . . . .
O1 O 0.6968(4) 0.4317(4) 0.2604(3) 0.0477(13) Uani 1 1 d . . . . .
O2 O 0.6236(5) 0.3301(4) 0.2910(3) 0.0503(13) Uani 1 1 d . . . . .
C1 C 0.7255(7) 0.3432(7) -0.0023(5) 0.054(2) Uani 1 1 d . . . . .
H1 H 0.7421 0.3360 -0.0555 0.064 Uiso 1 1 calc R U . . .
C2 C 0.6991(7) 0.4403(7) 0.0202(4) 0.050(2) Uani 1 1 d . . . . .
C3 C 0.7220(7) 0.2603(7) 0.0696(5) 0.051(2) Uani 1 1 d . . . . .
C4 C 0.6790(8) 0.5582(7) -0.0202(5) 0.060(2) Uani 1 1 d . . . . .
H4A H 0.5917 0.5735 -0.0291 0.072 Uiso 1 1 calc R U . . .
H4B H 0.7327 0.5791 -0.0733 0.072 Uiso 1 1 calc R U . . .
C5 C 0.8434(8) 0.6472(8) 0.0141(5) 0.063(2) Uani 1 1 d . . . . .
H5A H 0.8609 0.7033 -0.0387 0.075 Uiso 1 1 calc R U . . .
H5B H 0.8930 0.5797 0.0106 0.075 Uiso 1 1 calc R U . . .
C6 C 0.8824(8) 0.6879(7) 0.0787(5) 0.061(2) Uani 1 1 d . . . . .
H6A H 0.9739 0.6894 0.0702 0.073 Uiso 1 1 calc R U . . .
H6B H 0.8493 0.7641 0.0726 0.073 Uiso 1 1 calc R U . . .
C7 C 0.7749(7) 0.6836(7) 0.2148(5) 0.056(2) Uani 1 1 d . . . . .
H7A H 0.8302 0.7400 0.2162 0.068 Uiso 1 1 calc R U . . .
H7B H 0.7564 0.6340 0.2702 0.068 Uiso 1 1 calc R U . . .
C8 C 0.6529(8) 0.7404(7) 0.1878(6) 0.060(2) Uani 1 1 d . . . . .
H8A H 0.6083 0.7732 0.2297 0.072 Uiso 1 1 calc R U . . .
H8B H 0.6724 0.8005 0.1373 0.072 Uiso 1 1 calc R U . . .
C9 C 0.5249(8) 0.7092(7) 0.0950(5) 0.061(2) Uani 1 1 d . . . . .
H9A H 0.4797 0.7800 0.0941 0.074 Uiso 1 1 calc R U . . .
H9B H 0.4658 0.6584 0.0897 0.074 Uiso 1 1 calc R U . . .
C10 C 0.6274(9) 0.7267(7) 0.0248(5) 0.066(2) Uani 1 1 d . . . . .
H10A H 0.6778 0.7877 0.0239 0.079 Uiso 1 1 calc R U . . .
H10B H 0.5920 0.7467 -0.0262 0.079 Uiso 1 1 calc R U . . .
C11 C 0.9376(7) 0.5453(7) 0.2017(5) 0.055(2) Uani 1 1 d . . . . .
H11 H 0.8959 0.4963 0.2535 0.066 Uiso 1 1 calc R U . . .
C12 C 0.9990(8) 0.4726(8) 0.1504(6) 0.066(2) Uani 1 1 d . . . . .
H12A H 0.9354 0.4347 0.1369 0.100 Uiso 1 1 calc R U . . .
H12B H 1.0554 0.4185 0.1805 0.100 Uiso 1 1 calc R U . . .
H12C H 1.0459 0.5178 0.1006 0.100 Uiso 1 1 calc R U . . .
C13 C 1.0380(8) 0.6058(9) 0.2225(6) 0.075(3) Uani 1 1 d . . . . .
H13A H 0.9982 0.6541 0.2545 0.112 Uiso 1 1 calc R U . . .
H13B H 1.0857 0.6496 0.1725 0.112 Uiso 1 1 calc R U . . .
H13C H 1.0936 0.5520 0.2536 0.112 Uiso 1 1 calc R U . . .
C14 C 0.4702(7) 0.6289(7) 0.2432(6) 0.057(2) Uani 1 1 d . . . . .
H14 H 0.5097 0.6073 0.2932 0.069 Uiso 1 1 calc R U . . .
C15 C 0.4077(7) 0.5286(7) 0.2410(5) 0.059(2) Uani 1 1 d . . . . .
H15A H 0.4693 0.4680 0.2418 0.089 Uiso 1 1 calc R U . . .
H15B H 0.3704 0.5458 0.1916 0.089 Uiso 1 1 calc R U . . .
H15C H 0.3432 0.5072 0.2881 0.089 Uiso 1 1 calc R U . . .
C16 C 0.3731(9) 0.7203(8) 0.2510(7) 0.084(3) Uani 1 1 d . . . . .
H16A H 0.4138 0.7832 0.2553 0.126 Uiso 1 1 calc R U . . .
H16B H 0.3122 0.6934 0.2995 0.126 Uiso 1 1 calc R U . . .
H16C H 0.3312 0.7428 0.2033 0.126 Uiso 1 1 calc R U . . .
C17 C 0.7460(7) 0.1391(7) 0.0945(5) 0.053(2) Uani 1 1 d . . . . .
H17A H 0.7125 0.1062 0.0583 0.063 Uiso 1 1 calc R U . . .
H17B H 0.8363 0.1222 0.0902 0.063 Uiso 1 1 calc R U . . .
C18 C 0.7561(8) -0.0054(6) 0.2233(5) 0.053(2) Uani 1 1 d . . . . .
H18A H 0.8103 -0.0377 0.1842 0.064 Uiso 1 1 calc R U . . .
H18B H 0.6975 -0.0613 0.2576 0.064 Uiso 1 1 calc R U . . .
C19 C 0.8340(7) 0.0271(6) 0.2755(5) 0.054(2) Uani 1 1 d . . . . .
H19A H 0.8694 -0.0398 0.3112 0.065 Uiso 1 1 calc R U . . .
H19B H 0.9036 0.0707 0.2406 0.065 Uiso 1 1 calc R U . . .
C20 C 0.6623(7) 0.0263(6) 0.3856(5) 0.0472(18) Uani 1 1 d . . . . .
H20A H 0.6865 0.0088 0.4400 0.057 Uiso 1 1 calc R U . . .
H20B H 0.6568 -0.0438 0.3734 0.057 Uiso 1 1 calc R U . . .
C21 C 0.5353(6) 0.0855(6) 0.3866(5) 0.0458(18) Uani 1 1 d . . . . .
H21A H 0.4728 0.0340 0.4220 0.055 Uiso 1 1 calc R U . . .
H21B H 0.5362 0.1470 0.4100 0.055 Uiso 1 1 calc R U . . .
C22 C 0.4824(7) 0.0437(6) 0.2671(5) 0.051(2) Uani 1 1 d . . . . .
H22A H 0.3935 0.0397 0.2646 0.061 Uiso 1 1 calc R U . . .
H22B H 0.5109 -0.0283 0.3004 0.061 Uiso 1 1 calc R U . . .
C23 C 0.5557(7) 0.0676(7) 0.1815(5) 0.053(2) Uani 1 1 d . . . . .
H23A H 0.5539 0.0033 0.1612 0.064 Uiso 1 1 calc R U . . .
H23B H 0.5154 0.1309 0.1454 0.064 Uiso 1 1 calc R U . . .
C24 C 0.8405(7) 0.1427(6) 0.3647(5) 0.0490(19) Uani 1 1 d . . . . .
H24 H 0.7840 0.1765 0.4028 0.059 Uiso 1 1 calc R U . . .
C25 C 0.9246(7) 0.0577(7) 0.4151(5) 0.059(2) Uani 1 1 d . . . . .
H25A H 0.8747 -0.0017 0.4523 0.088 Uiso 1 1 calc R U . . .
H25B H 0.9658 0.0927 0.4460 0.088 Uiso 1 1 calc R U . . .
H25C H 0.9871 0.0279 0.3792 0.088 Uiso 1 1 calc R U . . .
C26 C 0.9153(7) 0.2339(7) 0.3047(5) 0.056(2) Uani 1 1 d . . . . .
H26A H 0.8602 0.2857 0.2717 0.084 Uiso 1 1 calc R U . . .
H26B H 0.9783 0.2029 0.2698 0.084 Uiso 1 1 calc R U . . .
H26C H 0.9558 0.2722 0.3338 0.084 Uiso 1 1 calc R U . . .
C27 C 0.3866(7) 0.2078(6) 0.3081(5) 0.0493(19) Uani 1 1 d . . . . .
H27 H 0.4083 0.2648 0.3317 0.059 Uiso 1 1 calc R U . . .
C28 C 0.2712(7) 0.1528(7) 0.3614(5) 0.060(2) Uani 1 1 d . . . . .
H28A H 0.2904 0.1150 0.4156 0.090 Uiso 1 1 calc R U . . .
H28B H 0.2443 0.0996 0.3380 0.090 Uiso 1 1 calc R U . . .
H28C H 0.2047 0.2085 0.3649 0.090 Uiso 1 1 calc R U . . .
C29 C 0.3589(7) 0.2657(6) 0.2242(5) 0.053(2) Uani 1 1 d . . . . .
H29A H 0.4332 0.3016 0.1908 0.080 Uiso 1 1 calc R U . . .
H29B H 0.2916 0.3208 0.2270 0.080 Uiso 1 1 calc R U . . .
H29C H 0.3340 0.2122 0.2003 0.080 Uiso 1 1 calc R U . . .
O3 O 0.7692(6) 0.3265(6) 0.4792(4) 0.0784(19) Uani 1 1 d . . . . .
C31 C 0.7223(11) 0.1584(9) 0.5763(7) 0.094(3) Uani 1 1 d . . . . .
H31A H 0.6512 0.1628 0.5483 0.140 Uiso 1 1 calc R U . . .
H31B H 0.6929 0.1537 0.6332 0.140 Uiso 1 1 calc R U . . .
H31C H 0.7743 0.0931 0.5728 0.140 Uiso 1 1 calc R U . . .
C32 C 0.7984(9) 0.2612(10) 0.5368(7) 0.079(3) Uani 1 1 d . . . . .
C33 C 0.9045(10) 0.2644(12) 0.5766(8) 0.110(4) Uani 1 1 d . . . . .
H33A H 0.9457 0.3339 0.5508 0.165 Uiso 1 1 calc R U . . .
H33B H 0.9631 0.2033 0.5721 0.165 Uiso 1 1 calc R U . . .
H33C H 0.8757 0.2581 0.6338 0.165 Uiso 1 1 calc R U . . .
S1 S 0.3879(2) 0.32706(19) 0.55948(15) 0.0649(6) Uani 1 1 d D . . . .
O11 O 0.4635(6) 0.3179(6) 0.4857(4) 0.0796(19) Uani 1 1 d D . . . .
O12 O 0.3907(7) 0.2295(5) 0.6260(4) 0.088(2) Uani 1 1 d D . . . .
O13 O 0.3962(6) 0.4263(5) 0.5795(4) 0.0727(18) Uani 1 1 d D . . . .
C41 C 0.2339(9) 0.3358(12) 0.5373(7) 0.113(5) Uani 1 1 d D . . . .
F11 F 0.2187(8) 0.4170(9) 0.4723(5) 0.156(4) Uani 1 1 d D . . . .
F12 F 0.2095(6) 0.2427(7) 0.5228(5) 0.129(3) Uani 1 1 d D . . . .
F13 F 0.1522(6) 0.3517(10) 0.5967(5) 0.172(4) Uani 1 1 d D . . . .
S2A S 0.1819(4) 0.0255(3) 0.1623(2) 0.0545(8) Uani 0.562(3) 1 d D . P A 1
O21A O 0.3115(10) 0.0428(15) 0.1272(9) 0.087(4) Uani 0.562(3) 1 d D . P A 1
O22A O 0.1048(11) 0.1236(8) 0.1509(8) 0.071(2) Uani 0.562(3) 1 d D . P A 1
O23A O 0.1605(10) -0.0488(9) 0.2405(6) 0.074(3) Uani 0.562(3) 1 d D . P A 1
C42A C 0.1270(10) -0.0406(10) 0.0974(8) 0.043(3) Uani 0.562(3) 1 d D . P A 1
F21A F 0.1936(12) -0.1328(7) 0.0938(9) 0.065(3) Uani 0.562(3) 1 d D . P A 1
F22A F 0.1340(9) 0.0239(8) 0.0221(5) 0.0756(18) Uani 0.562(3) 1 d D . P A 1
F23A F 0.0112(7) -0.0716(10) 0.1221(7) 0.086(3) Uani 0.562(3) 1 d D . P A 1
S2B S 0.1937(4) 0.0268(4) 0.1035(3) 0.0545(8) Uani 0.438(3) 1 d D . P A 2
O21B O 0.2739(15) 0.0022(19) 0.1640(10) 0.087(4) Uani 0.438(3) 1 d D . P A 2
O22B O 0.0932(13) 0.1063(11) 0.1080(10) 0.071(2) Uani 0.438(3) 1 d D . P A 2
O23B O 0.2554(13) 0.0393(10) 0.0229(7) 0.071(2) Uani 0.438(3) 1 d D . P A 2
C42B C 0.1135(13) -0.0995(11) 0.1248(9) 0.043(3) Uani 0.438(3) 1 d D . P A 2
F21B F 0.1915(17) -0.1814(10) 0.1134(12) 0.065(3) Uani 0.438(3) 1 d D . P A 2
F22B F 0.0577(11) -0.1312(10) 0.2016(7) 0.0756(18) Uani 0.438(3) 1 d D . P A 2
F23B F 0.0311(12) -0.0882(11) 0.0770(8) 0.0756(18) Uani 0.438(3) 1 d D . P A 2
O33 O 0.4602(10) 0.9985(11) 0.9882(8) 0.066(4) Uani 0.5 1 d . . P B -3

loop_
_atom_site_aniso_label
_atom_site_aniso_U_11
_atom_site_aniso_U_22
_atom_site_aniso_U_33
_atom_site_aniso_U_23
_atom_site_aniso_U_13
_atom_site_aniso_U_12
Cu1 0.0441(5) 0.0431(5) 0.0445(6) -0.0081(4) -0.0065(4) 0.0106(4)
Cu2 0.0470(5) 0.0427(5) 0.0421(6) -0.0143(4) -0.0079(4) 0.0123(4)
Na1 0.0669(19) 0.0472(18) 0.0497(19) -0.0167(15) -0.0032(15) 0.0083(15)
N1 0.053(4) 0.045(4) 0.047(4) -0.006(3) -0.005(3) 0.009(3)
N2 0.054(4) 0.046(4) 0.045(4) -0.014(3) -0.007(3) 0.017(3)
N3 0.058(4) 0.057(4) 0.045(4) -0.002(3) -0.012(3) 0.013(3)
N4 0.039(3) 0.052(4) 0.056(4) -0.009(3) -0.004(3) 0.004(3)
N5 0.047(4) 0.050(4) 0.065(5) -0.018(3) -0.015(3) 0.017(3)
N6 0.050(4) 0.051(4) 0.050(4) -0.023(3) -0.011(3) 0.011(3)
N7 0.045(3) 0.045(4) 0.045(4) -0.013(3) -0.016(3) 0.014(3)
N8 0.040(3) 0.041(4) 0.050(4) -0.013(3) -0.011(3) 0.010(3)
O1 0.050(3) 0.047(3) 0.044(3) -0.013(2) -0.004(2) 0.002(2)
O2 0.052(3) 0.041(3) 0.055(3) -0.015(3) -0.001(3) 0.006(2)
C1 0.044(4) 0.084(6) 0.036(5) -0.022(4) -0.011(3) 0.013(4)
C2 0.041(4) 0.073(6) 0.031(4) -0.011(4) -0.006(3) 0.010(4)
C3 0.039(4) 0.062(5) 0.055(5) -0.025(4) -0.011(4) 0.012(4)
C4 0.060(5) 0.070(6) 0.044(5) -0.007(4) -0.013(4) 0.012(4)
C5 0.055(5) 0.071(6) 0.049(5) -0.002(4) -0.005(4) 0.002(4)
C6 0.058(5) 0.062(6) 0.056(6) -0.008(4) -0.007(4) 0.002(4)
C7 0.057(5) 0.042(5) 0.066(6) -0.011(4) -0.007(4) 0.004(4)
C8 0.066(5) 0.039(5) 0.070(6) -0.010(4) -0.010(4) 0.008(4)
C9 0.062(5) 0.047(5) 0.070(6) -0.011(4) -0.016(5) 0.015(4)
C10 0.080(6) 0.052(5) 0.056(6) 0.002(4) -0.028(5) 0.017(4)
C11 0.036(4) 0.070(6) 0.048(5) -0.004(4) -0.001(3) 0.005(4)
C12 0.051(5) 0.075(6) 0.068(6) -0.020(5) -0.005(4) 0.012(4)
C13 0.046(5) 0.106(8) 0.075(7) -0.029(6) -0.012(5) 0.008(5)
C14 0.048(4) 0.051(5) 0.073(6) -0.022(4) -0.011(4) 0.020(4)
C15 0.046(4) 0.063(6) 0.062(6) -0.015(4) -0.002(4) 0.009(4)
C16 0.063(6) 0.071(7) 0.117(9) -0.038(6) -0.008(6) 0.033(5)
C17 0.057(5) 0.058(5) 0.048(5) -0.028(4) -0.006(4) 0.013(4)
C18 0.061(5) 0.047(5) 0.053(5) -0.018(4) -0.016(4) 0.016(4)
C19 0.054(5) 0.042(4) 0.064(6) -0.019(4) -0.006(4) 0.020(4)
C20 0.047(4) 0.039(4) 0.050(5) -0.002(4) -0.011(4) 0.001(3)
C21 0.042(4) 0.050(5) 0.044(5) -0.010(4) -0.014(3) 0.010(3)
C22 0.050(4) 0.046(5) 0.060(5) -0.019(4) -0.018(4) 0.009(3)
C23 0.060(5) 0.046(5) 0.062(6) -0.024(4) -0.019(4) 0.013(4)
C24 0.056(4) 0.042(4) 0.048(5) -0.013(4) -0.014(4) 0.012(4)
C25 0.048(4) 0.055(5) 0.065(6) -0.006(4) -0.016(4) 0.011(4)
C26 0.055(5) 0.051(5) 0.060(6) -0.013(4) -0.016(4) 0.011(4)
C27 0.043(4) 0.052(5) 0.052(5) -0.017(4) -0.010(4) 0.016(4)
C28 0.053(5) 0.060(5) 0.063(6) -0.011(4) -0.011(4) 0.007(4)
C29 0.055(5) 0.047(5) 0.056(5) -0.013(4) -0.018(4) 0.016(4)
O3 0.085(4) 0.082(5) 0.067(4) -0.021(4) -0.021(4) 0.023(4)
C31 0.110(9) 0.078(8) 0.079(8) -0.009(6) -0.003(7) -0.004(7)
C32 0.071(6) 0.091(8) 0.079(8) -0.038(7) -0.017(6) 0.030(6)
C33 0.073(7) 0.152(12) 0.114(10) -0.050(9) -0.025(7) 0.010(7)
S1 0.0733(14) 0.0529(13) 0.0664(16) -0.0242(12) 0.0066(12) -0.0007(11)
O11 0.075(4) 0.085(5) 0.081(5) -0.042(4) 0.012(4) -0.004(3)
O12 0.128(6) 0.048(4) 0.081(5) -0.014(4) -0.002(4) -0.009(4)
O13 0.096(5) 0.045(3) 0.076(4) -0.024(3) -0.003(4) 0.006(3)
C41 0.083(8) 0.178(15) 0.111(11) -0.106(12) 0.003(8) 0.007(9)
F11 0.143(7) 0.222(10) 0.114(6) -0.066(7) -0.064(6) 0.091(7)
F12 0.089(5) 0.178(8) 0.155(7) -0.107(7) -0.005(4) -0.016(5)
F13 0.076(4) 0.331(14) 0.168(8) -0.180(9) 0.013(5) 0.000(6)
S2A 0.0584(17) 0.0533(17) 0.050(2) -0.0166(18) -0.0037(18) 0.0055(13)
O21A 0.062(8) 0.124(14) 0.083(12) -0.043(10) -0.003(7) -0.013(7)
O22A 0.084(5) 0.044(4) 0.077(7) -0.020(4) 0.009(5) 0.008(3)
O23A 0.085(8) 0.081(8) 0.049(7) -0.018(6) -0.011(6) 0.026(6)
C42A 0.040(6) 0.033(8) 0.060(10) -0.023(8) 0.002(6) -0.001(7)
F21A 0.071(4) 0.048(8) 0.068(8) -0.015(7) 0.008(4) 0.010(7)
F22A 0.084(4) 0.080(5) 0.061(5) -0.020(4) -0.011(4) 0.008(3)
F23A 0.036(5) 0.129(9) 0.114(10) -0.075(8) 0.009(5) -0.010(5)
S2B 0.0584(17) 0.0533(17) 0.050(2) -0.0166(18) -0.0037(18) 0.0055(13)
O21B 0.062(8) 0.124(14) 0.083(12) -0.043(10) -0.003(7) -0.013(7)
O22B 0.084(5) 0.044(4) 0.077(7) -0.020(4) 0.009(5) 0.008(3)
O23B 0.084(5) 0.044(4) 0.077(7) -0.020(4) 0.009(5) 0.008(3)
C42B 0.040(6) 0.033(8) 0.060(10) -0.023(8) 0.002(6) -0.001(7)
F21B 0.071(4) 0.048(8) 0.068(8) -0.015(7) 0.008(4) 0.010(7)
F22B 0.084(4) 0.080(5) 0.061(5) -0.020(4) -0.011(4) 0.008(3)
F23B 0.084(4) 0.080(5) 0.061(5) -0.020(4) -0.011(4) 0.008(3)
O33 0.069(10) 0.059(7) 0.071(9) -0.023(6) -0.006(7) 0.006(8)

loop_
_atom_type_symbol
_atom_type_description
_atom_type_scat_dispersion_real
_atom_type_scat_dispersion_imag
_atom_type_scat_source
C C 0.0033 0.0016 'International Tables Vol C Tables 4.2.6.8 and 6.1.1.4'
H H 0.0000 0.0000 'International Tables Vol C Tables 4.2.6.8 and 6.1.1.4'
N N 0.0061 0.0033 'International Tables Vol C Tables 4.2.6.8 and 6.1.1.4'
O O 0.0106 0.0060 'International Tables Vol C Tables 4.2.6.8 and 6.1.1.4'
F F 0.0171 0.0103 'International Tables Vol C Tables 4.2.6.8 and 6.1.1.4'
S S 0.1246 0.1234 'International Tables Vol C Tables 4.2.6.8 and 6.1.1.4'
Na Na 0.0362 0.0249 'International Tables Vol C Tables 4.2.6.8 and 6.1.1.4'
Cu Cu 0.3201 1.2651 'International Tables Vol C Tables 4.2.6.8 and 6.1.1.4'

loop_
_geom_angle_atom_site_label_1
_geom_angle_atom_site_label_2
_geom_angle_atom_site_label_3
_geom_angle
_geom_angle_site_symmetry_1
_geom_angle_site_symmetry_3
O1 Cu1 N1 98.9(2) . .
O1 Cu1 N3 171.2(2) . .
N1 Cu1 N3 79.7(3) . .
O1 Cu1 N5 103.8(2) . .
N1 Cu1 N5 136.1(3) . .
N3 Cu1 N5 82.7(3) . .
O1 Cu1 N4 90.8(2) . .
N1 Cu1 N4 132.6(3) . .
N3 Cu1 N4 83.9(3) . .
N5 Cu1 N4 84.4(2) . .
N2 Cu2 O2 98.5(2) . .
N2 Cu2 N6 80.1(3) . .
O2 Cu2 N6 172.3(2) . .
N2 Cu2 N7 138.2(2) . .
O2 Cu2 N7 103.6(2) . .
N6 Cu2 N7 82.1(2) . .
N2 Cu2 N8 129.6(3) . .
O2 Cu2 N8 91.7(2) . .
N6 Cu2 N8 83.5(2) . .
N7 Cu2 N8 84.9(2) . .
O11 Na1 O1 136.6(3) . .
O11 Na1 O2 100.8(2) . .
O1 Na1 O2 38.02(18) . .
O11 Na1 O13 100.3(2) . 2_666
O1 Na1 O13 108.3(2) . 2_666
O2 Na1 O13 140.1(2) . 2_666
O11 Na1 O3 93.3(3) . .
O1 Na1 O3 114.1(2) . .
O2 Na1 O3 114.9(2) . .
O13 Na1 O3 97.2(3) 2_666 .
C2 N1 N2 108.6(7) . .
C2 N1 Cu1 120.5(6) . .
N2 N1 Cu1 128.0(5) . .
C3 N2 N1 108.8(6) . .
C3 N2 Cu2 121.5(6) . .
N1 N2 Cu2 128.8(5) . .
C4 N3 C5 111.1(7) . .
C4 N3 C10 112.6(6) . .
C5 N3 C10 111.7(7) . .
C4 N3 Cu1 109.5(5) . .
C5 N3 Cu1 102.0(5) . .
C10 N3 Cu1 109.4(5) . .
C7 N4 C6 113.9(6) . .
C7 N4 C11 110.5(6) . .
C6 N4 C11 114.6(6) . .
C7 N4 Cu1 100.6(5) . .
C6 N4 Cu1 106.5(5) . .
C11 N4 Cu1 109.7(5) . .
C14 N5 C9 113.4(6) . .
C14 N5 C8 111.0(7) . .
C9 N5 C8 111.4(7) . .
C14 N5 Cu1 111.7(5) . .
C9 N5 Cu1 102.2(5) . .
C8 N5 Cu1 106.6(4) . .
C23 N6 C17 110.6(6) . .
C23 N6 C18 111.7(6) . .
C17 N6 C18 112.6(6) . .
C23 N6 Cu2 101.8(4) . .
C17 N6 Cu2 109.1(5) . .
C18 N6 Cu2 110.4(5) . .
C19 N7 C20 111.7(6) . .
C19 N7 C24 111.7(6) . .
C20 N7 C24 111.5(6) . .
C19 N7 Cu2 103.7(4) . .
C20 N7 Cu2 106.3(4) . .
C24 N7 Cu2 111.4(4) . .
C22 N8 C21 114.1(6) . .
C22 N8 C27 113.7(6) . .
C21 N8 C27 110.2(6) . .
C22 N8 Cu2 107.4(5) . .
C21 N8 Cu2 99.3(4) . .
C27 N8 Cu2 111.1(5) . .
O2 O1 Cu1 119.1(4) . .
O2 O1 Na1 71.3(3) . .
Cu1 O1 Na1 145.1(3) . .
O1 O2 Cu2 118.9(4) . .
O1 O2 Na1 70.7(3) . .
Cu2 O2 Na1 152.4(3) . .
C3 C1 C2 105.1(7) . .
N1 C2 C1 108.4(7) . .
N1 C2 C4 114.1(7) . .
C1 C2 C4 137.5(7) . .
N2 C3 C1 109.1(7) . .
N2 C3 C17 114.2(7) . .
C1 C3 C17 136.6(7) . .
C2 C4 N3 109.3(6) . .
N3 C5 C6 112.1(7) . .
N4 C6 C5 113.8(7) . .
N4 C7 C8 113.2(7) . .
N5 C8 C7 112.5(6) . .
N5 C9 C10 112.5(7) . .
C9 C10 N3 110.0(7) . .
N4 C11 C12 111.2(7) . .
N4 C11 C13 113.5(7) . .
C12 C11 C13 109.5(7) . .
N5 C14 C15 111.6(7) . .
N5 C14 C16 113.6(7) . .
C15 C14 C16 110.1(7) . .
N6 C17 C3 109.6(6) . .
N6 C18 C19 110.2(6) . .
N7 C19 C18 111.5(6) . .
N7 C20 C21 113.0(6) . .
N8 C21 C20 113.3(6) . .
N8 C22 C23 111.8(7) . .
N6 C23 C22 112.1(6) . .
N7 C24 C26 112.3(6) . .
N7 C24 C25 112.5(6) . .
C26 C24 C25 110.8(6) . .
C29 C27 N8 110.9(6) . .
C29 C27 C28 110.2(6) . .
N8 C27 C28 113.0(6) . .
C32 O3 Na1 151.1(8) . .
O3 C32 C33 127.1(12) . .
O3 C32 C31 119.3(10) . .
C33 C32 C31 113.6(11) . .
O13 S1 O12 114.4(4) . .
O13 S1 O11 116.1(4) . .
O12 S1 O11 113.8(4) . .
O13 S1 C41 103.1(5) . .
O12 S1 C41 104.0(6) . .
O11 S1 C41 103.4(5) . .
S1 O11 Na1 138.4(4) . .
S1 O13 Na1 170.0(4) . 2_666
F13 C41 F11 107.4(11) . .
F13 C41 F12 108.9(11) . .
F11 C41 F12 107.2(10) . .
F13 C41 S1 111.7(8) . .
F11 C41 S1 111.7(9) . .
F12 C41 S1 109.8(8) . .
O23A S2A O22A 114.8(7) . .
O23A S2A O21A 115.6(8) . .
O22A S2A O21A 114.4(9) . .
O23A S2A C42A 105.2(7) . .
O22A S2A C42A 101.4(7) . .
O21A S2A C42A 102.9(8) . .
F23A C42A F22A 107.9(10) . .
F23A C42A F21A 105.0(11) . .
F22A C42A F21A 106.6(10) . .
F23A C42A S2A 113.3(9) . .
F22A C42A S2A 111.6(8) . .
F21A C42A S2A 112.0(10) . .
O23B S2B O21B 115.0(10) . .
O23B S2B O22B 112.7(9) . .
O21B S2B O22B 118.0(11) . .
O23B S2B C42B 102.0(8) . .
O21B S2B C42B 103.7(10) . .
O22B S2B C42B 102.6(8) . .
F23B C42B F21B 106.8(15) . .
F23B C42B F22B 109.2(12) . .
F21B C42B F22B 106.9(13) . .
F23B C42B S2B 111.0(11) . .
F21B C42B S2B 111.5(11) . .
F22B C42B S2B 111.2(10) . .

loop_
_geom_bond_atom_site_label_1
_geom_bond_atom_site_label_2
_geom_bond_distance
_geom_bond_site_symmetry_2
Cu1 O1 1.899(5) .
Cu1 N1 1.916(7) .
Cu1 N3 2.141(7) .
Cu1 N5 2.175(6) .
Cu1 N4 2.194(7) .
Cu2 N2 1.902(7) .
Cu2 O2 1.911(5) .
Cu2 N6 2.134(6) .
Cu2 N7 2.163(5) .
Cu2 N8 2.188(6) .
Na1 O11 2.281(7) .
Na1 O1 2.296(6) .
Na1 O2 2.303(6) .
Na1 O13 2.310(6) 2_666
Na1 O3 2.316(7) .
N1 C2 1.346(10) .
N1 N2 1.351(8) .
N2 C3 1.340(10) .
N3 C4 1.482(11) .
N3 C5 1.498(11) .
N3 C10 1.515(10) .
N4 C7 1.461(10) .
N4 C6 1.477(10) .
N4 C11 1.497(9) .
N5 C14 1.484(11) .
N5 C9 1.486(11) .
N5 C8 1.489(11) .
N6 C23 1.480(10) .
N6 C17 1.484(10) .
N6 C18 1.485(9) .
N7 C19 1.476(9) .
N7 C20 1.490(10) .
N7 C24 1.499(10) .
N8 C22 1.474(10) .
N8 C21 1.480(9) .
N8 C27 1.515(8) .
O1 O2 1.498(7) .
C1 C3 1.384(11) .
C1 C2 1.403(11) .
C2 C4 1.477(11) .
C3 C17 1.492(11) .
C5 C6 1.513(12) .
C7 C8 1.544(11) .
C9 C10 1.497(13) .
C11 C12 1.518(12) .
C11 C13 1.548(12) .
C14 C15 1.519(12) .
C14 C16 1.531(10) .
C18 C19 1.516(11) .
C20 C21 1.526(9) .
C22 C23 1.534(11) .
C24 C26 1.511(11) .
C24 C25 1.531(10) .
C27 C29 1.509(11) .
C27 C28 1.528(11) .
O3 C32 1.176(12) .
C31 C32 1.536(16) .
C32 C33 1.465(14) .
S1 O13 1.427(6) .
S1 O12 1.436(6) .
S1 O11 1.442(6) .
S1 C41 1.783(11) .
O13 Na1 2.310(6) 2_666
C41 F13 1.307(10) .
C41 F11 1.317(13) .
C41 F12 1.345(12) .
S2A O23A 1.413(10) .
S2A O22A 1.432(9) .
S2A O21A 1.458(10) .
S2A C42A 1.808(11) .
C42A F23A 1.325(12) .
C42A F22A 1.327(13) .
C42A F21A 1.342(12) .
S2B O23B 1.429(11) .
S2B O21B 1.438(13) .
S2B O22B 1.441(11) .
S2B C42B 1.816(13) .
C42B F23B 1.306(14) .
C42B F21B 1.332(14) .
C42B F22B 1.340(15) .
